data_7052181
loop_
_publ_author_name
'Moores, Audrey'
'Cantat, Thibault'
'Ricard, Louis'
'M\'ezailles, Nicolas'
'Le Floch, Pascal'

_publ_section_title
;
 Experimental and theoretical study of phosphinine sulfides
;
_journal_issue 8
_journal_name_full 'New Journal of Chemistry'
_journal_page_first 1493
_journal_paper_doi 10.1039/b702851b
_journal_volume 31
_journal_year 2007
_chemical_formula_moiety 'C29 H21 P S'
_chemical_formula_sum 'C29 H21 P S'
_chemical_formula_weight 432.49
_chemical_name_systematic
;
?
;
_space_group_IT_number 19
_symmetry_cell_setting orthorhombic
_symmetry_space_group_name_Hall 'P 2ac 2ab'
_symmetry_space_group_name_H-M 'P 21 21 21'
_atom_sites_solution_hydrogens geom
_atom_sites_solution_primary direct
_atom_sites_solution_secondary difmap
_audit_creation_method SHELXL-97
_cell_angle_alpha 90.00
_cell_angle_beta 90.00
_cell_angle_gamma 90.00
_cell_formula_units_Z 4
_cell_length_a 6.240(1)
_cell_length_b 12.986(1)
_cell_length_c 27.663(1)
_cell_measurement_reflns_used 251
_cell_measurement_temperature 150.0(1)
_cell_measurement_theta_max 20.0
_cell_measurement_theta_min 3.0
_cell_volume 2241.6(4)
_computing_structure_refinement 'SHELXL-97 (Sheldrick, 1997)'
_computing_structure_solution 'SHELXS-97 (Sheldrick, 1990)'
_diffrn_ambient_temperature 150.0(1)
_diffrn_measured_fraction_theta_full 0.995
_diffrn_measured_fraction_theta_max 0.995
_diffrn_measurement_device_type KappaCCD
_diffrn_measurement_method 'phi and omega scans'
_diffrn_radiation_monochromator graphite
_diffrn_radiation_source 'fine-focus sealed tube'
_diffrn_radiation_type MoK\a
_diffrn_radiation_wavelength 0.71069
_diffrn_reflns_av_R_equivalents 0.0000
_diffrn_reflns_av_sigmaI/netI 0.0427
_diffrn_reflns_limit_h_max 8
_diffrn_reflns_limit_h_min -8
_diffrn_reflns_limit_k_max 16
_diffrn_reflns_limit_k_min -16
_diffrn_reflns_limit_l_max 35
_diffrn_reflns_limit_l_min -35
_diffrn_reflns_number 5058
_diffrn_reflns_theta_full 27.47
_diffrn_reflns_theta_max 27.47
_diffrn_reflns_theta_min 3.35
_exptl_absorpt_coefficient_mu 0.230
_exptl_absorpt_correction_T_max 0.9796
_exptl_absorpt_correction_T_min 0.9555
_exptl_absorpt_correction_type multi-scan
_exptl_crystal_colour 'light yellow'
_exptl_crystal_density_diffrn 1.282
_exptl_crystal_density_method 'not measured'
_exptl_crystal_description needle
_exptl_crystal_F_000 904
_exptl_crystal_size_max 0.20
_exptl_crystal_size_mid 0.12
_exptl_crystal_size_min 0.09
_refine_diff_density_max 0.224
_refine_diff_density_min -0.247
_refine_diff_density_rms 0.041
_refine_ls_abs_structure_details 'Flack H D (1983), Acta Cryst. A39, 876-881'
_refine_ls_abs_structure_Flack -0.01(6)
_refine_ls_extinction_coef 0.0058(12)
_refine_ls_extinction_expression Fc^*^=kFc[1+0.001xFc^2^\l^3^/sin(2\q)]^-1/4^
_refine_ls_extinction_method SHELXL
_refine_ls_goodness_of_fit_ref 1.045
_refine_ls_hydrogen_treatment constr
_refine_ls_matrix_type full
_refine_ls_number_parameters 281
_refine_ls_number_reflns 5058
_refine_ls_number_restraints 0
_refine_ls_restrained_S_all 1.045
_refine_ls_R_factor_all 0.0511
_refine_ls_R_factor_gt 0.0384
_refine_ls_shift/su_max 0.001
_refine_ls_shift/su_mean 0.000
_refine_ls_structure_factor_coef Fsqd
_refine_ls_weighting_details 'calc w=1/[\s^2^(Fo^2^)+(0.0562P)^2^+0.0501P] where P=(Fo^2^+2Fc^2^)/3'
_refine_ls_weighting_scheme calc
_refine_ls_wR_factor_gt 0.0933
_refine_ls_wR_factor_ref 0.0990
_reflns_number_gt 4217
_reflns_number_total 5058
_reflns_threshold_expression >2sigma(I)
_cod_data_source_file b702851b.txt
_cod_data_source_block sulphosph
_cod_depositor_comments
;
The following automatic conversions were performed:
'_symmetry_cell_setting' value 'Orthorhombic' changed to 'orthorhombic'
according to '/home/saulius/struct/CIF-dictionaries/cif_core.dic'
dictionary named 'cif_core.dic' version 2.4.1 from 2010-06-29.

Automatic conversion script
Id: cif_fix_enum 1527 2010-12-29 10:47:43Z saulius 
;
_cod_original_sg_symbol_H-M 'P212121 '
_cod_database_code 7052181

loop_
_symmetry_equiv_pos_as_xyz
'x, y, z'
'-x+1/2, -y, z+1/2'
'x+1/2, -y+1/2, -z'
'-x, y+1/2, -z+1/2'

loop_
_atom_site_label
_atom_site_type_symbol
_atom_site_fract_x
_atom_site_fract_y
_atom_site_fract_z
_atom_site_U_iso_or_equiv
_atom_site_adp_type
_atom_site_occupancy
_atom_site_symmetry_multiplicity
_atom_site_calc_flag
_atom_site_refinement_flags
_atom_site_disorder_assembly
_atom_site_disorder_group
S1 S -0.14733(9) 1.09552(4) 0.31541(2) 0.04403(16) Uani 1 1 d . . .
P1 P -0.02583(8) 0.98072(4) 0.349144(18) 0.03439(14) Uani 1 1 d . . .
C1 C -0.0741(3) 0.85328(15) 0.33557(7) 0.0343(4) Uani 1 1 d . . .
C2 C 0.0464(3) 0.77863(15) 0.35992(7) 0.0338(4) Uani 1 1 d . . .
C3 C 0.1994(3) 0.80180(16) 0.39510(7) 0.0356(5) Uani 1 1 d . . .
H3 H 0.2750 0.7452 0.4086 0.043 Uiso 1 1 calc R . .
C4 C 0.2534(3) 0.89966(16) 0.41268(7) 0.0338(4) Uani 1 1 d . . .
C5 C 0.1578(3) 0.99002(15) 0.39498(7) 0.0332(4) Uani 1 1 d . . .
C6 C -0.2325(3) 0.83076(16) 0.29650(7) 0.0349(4) Uani 1 1 d . . .
C7 C -0.4358(4) 0.87543(17) 0.29744(8) 0.0404(5) Uani 1 1 d . . .
H7 H -0.4761 0.9185 0.3237 0.049 Uiso 1 1 calc R . .
C8 C -0.5795(3) 0.85697(18) 0.26000(8) 0.0431(5) Uani 1 1 d . . .
H8 H -0.7171 0.8883 0.2606 0.052 Uiso 1 1 calc R . .
C9 C -0.5242(3) 0.79398(17) 0.22229(8) 0.0427(5) Uani 1 1 d . . .
H9 H -0.6232 0.7818 0.1968 0.051 Uiso 1 1 calc R . .
C10 C -0.3244(4) 0.74825(17) 0.22127(8) 0.0435(5) Uani 1 1 d . . .
H10 H -0.2873 0.7039 0.1953 0.052 Uiso 1 1 calc R . .
C11 C -0.1770(3) 0.76674(16) 0.25804(7) 0.0382(5) Uani 1 1 d . . .
H11 H -0.0391 0.7358 0.2569 0.046 Uiso 1 1 calc R . .
C12 C 0.0129(3) 0.66597(15) 0.34994(7) 0.0357(4) Uani 1 1 d . . .
C13 C -0.1864(4) 0.61984(16) 0.35693(8) 0.0418(5) Uani 1 1 d . . .
H13 H -0.3054 0.6605 0.3667 0.050 Uiso 1 1 calc R . .
C14 C -0.2116(3) 0.51487(17) 0.34973(8) 0.0462(5) Uani 1 1 d . . .
H14 H -0.3471 0.4835 0.3552 0.055 Uiso 1 1 calc R . .
C15 C -0.0397(4) 0.45577(17) 0.33464(9) 0.0494(6) Uani 1 1 d . . .
H15 H -0.0571 0.3838 0.3299 0.059 Uiso 1 1 calc R . .
C16 C 0.1564(4) 0.50109(18) 0.32653(8) 0.0497(6) Uani 1 1 d . . .
H16 H 0.2738 0.4610 0.3154 0.060 Uiso 1 1 calc R . .
C17 C 0.1811(3) 0.60610(17) 0.33474(8) 0.0429(5) Uani 1 1 d . . .
H17 H 0.3173 0.6370 0.3297 0.051 Uiso 1 1 calc R . .
C18 C 0.4195(3) 0.90466(15) 0.45183(7) 0.0336(4) Uani 1 1 d . . .
C19 C 0.6112(3) 0.85202(16) 0.44616(8) 0.0382(5) Uani 1 1 d . . .
H19 H 0.6347 0.8129 0.4176 0.046 Uiso 1 1 calc R . .
C20 C 0.7693(4) 0.85549(18) 0.48140(8) 0.0441(5) Uani 1 1 d . . .
H20 H 0.8996 0.8188 0.4770 0.053 Uiso 1 1 calc R . .
C21 C 0.7365(4) 0.91234(18) 0.52280(8) 0.0462(5) Uani 1 1 d . . .
H21 H 0.8460 0.9169 0.5466 0.055 Uiso 1 1 calc R . .
C22 C 0.5425(4) 0.96311(17) 0.52972(8) 0.0451(5) Uani 1 1 d . . .
H22 H 0.5180 1.0005 0.5587 0.054 Uiso 1 1 calc R . .
C23 C 0.3856(4) 0.95946(16) 0.49466(7) 0.0395(5) Uani 1 1 d . . .
H23 H 0.2537 0.9944 0.4996 0.047 Uiso 1 1 calc R . .
C24 C 0.2152(3) 1.09606(15) 0.41135(7) 0.0336(4) Uani 1 1 d . . .
C25 C 0.4167(3) 1.13569(16) 0.40247(7) 0.0381(5) Uani 1 1 d . . .
H25 H 0.5203 1.0943 0.3865 0.046 Uiso 1 1 calc R . .
C26 C 0.4706(4) 1.23530(17) 0.41652(8) 0.0445(5) Uani 1 1 d . . .
H26 H 0.6101 1.2615 0.4104 0.053 Uiso 1 1 calc R . .
C27 C 0.3193(4) 1.29567(17) 0.43942(8) 0.0481(6) Uani 1 1 d . . .
H27 H 0.3543 1.3640 0.4488 0.058 Uiso 1 1 calc R . .
C28 C 0.1163(4) 1.25688(17) 0.44882(9) 0.0500(6) Uani 1 1 d . . .
H28 H 0.0133 1.2984 0.4649 0.060 Uiso 1 1 calc R . .
C29 C 0.0637(4) 1.15763(17) 0.43472(8) 0.0427(5) Uani 1 1 d . . .
H29 H -0.0757 1.1314 0.4410 0.051 Uiso 1 1 calc R . .

loop_
_atom_site_aniso_label
_atom_site_aniso_U_11
_atom_site_aniso_U_22
_atom_site_aniso_U_33
_atom_site_aniso_U_23
_atom_site_aniso_U_13
_atom_site_aniso_U_12
S1 0.0471(3) 0.0355(3) 0.0495(3) 0.0084(2) -0.0001(3) 0.0048(2)
P1 0.0371(3) 0.0295(3) 0.0366(3) 0.0012(2) 0.0013(2) 0.0019(2)
C1 0.0359(10) 0.0339(10) 0.0331(10) -0.0022(9) 0.0049(9) 0.0014(8)
C2 0.0363(10) 0.0293(10) 0.0359(11) -0.0021(8) 0.0006(9) 0.0003(8)
C3 0.0406(11) 0.0300(11) 0.0363(11) 0.0001(9) -0.0011(9) 0.0033(9)
C4 0.0365(10) 0.0328(10) 0.0322(10) -0.0014(9) 0.0029(8) 0.0008(9)
C5 0.0363(10) 0.0291(10) 0.0341(10) 0.0007(8) 0.0048(8) -0.0007(9)
C6 0.0380(10) 0.0316(10) 0.0352(11) 0.0038(9) -0.0009(8) 0.0001(9)
C7 0.0410(11) 0.0402(12) 0.0401(11) 0.0029(9) 0.0029(10) -0.0003(9)
C8 0.0339(11) 0.0466(13) 0.0488(13) 0.0074(11) -0.0009(9) -0.0010(9)
C9 0.0431(12) 0.0376(12) 0.0473(12) 0.0050(10) -0.0101(10) -0.0045(10)
C10 0.0571(13) 0.0334(12) 0.0400(12) -0.0027(10) -0.0044(11) -0.0004(10)
C11 0.0435(11) 0.0334(11) 0.0376(11) 0.0004(9) -0.0028(9) 0.0031(9)
C12 0.0423(11) 0.0290(10) 0.0356(10) -0.0021(9) -0.0073(9) 0.0019(8)
C13 0.0438(11) 0.0330(11) 0.0486(13) -0.0032(10) -0.0070(10) 0.0014(9)
C14 0.0448(11) 0.0370(11) 0.0568(14) -0.0046(11) -0.0088(10) -0.0060(10)
C15 0.0557(13) 0.0300(11) 0.0623(14) -0.0076(10) -0.0192(12) 0.0000(10)
C16 0.0512(12) 0.0357(12) 0.0623(15) -0.0130(11) -0.0110(11) 0.0094(11)
C17 0.0411(11) 0.0366(11) 0.0509(13) -0.0055(10) -0.0061(10) 0.0020(9)
C18 0.0408(10) 0.0271(10) 0.0329(10) 0.0021(9) 0.0000(9) -0.0024(9)
C19 0.0454(12) 0.0348(11) 0.0344(11) 0.0030(9) 0.0011(9) -0.0015(9)
C20 0.0419(11) 0.0437(13) 0.0468(13) 0.0094(11) -0.0019(10) 0.0000(10)
C21 0.0541(13) 0.0427(12) 0.0420(12) 0.0101(11) -0.0127(10) -0.0094(11)
C22 0.0637(14) 0.0376(12) 0.0340(11) -0.0013(9) 0.0012(11) -0.0080(11)
C23 0.0493(12) 0.0335(12) 0.0357(11) 0.0010(9) 0.0026(10) -0.0003(9)
C24 0.0405(10) 0.0280(10) 0.0324(10) 0.0003(9) -0.0006(8) 0.0011(9)
C25 0.0401(11) 0.0334(11) 0.0407(12) 0.0000(9) 0.0015(9) 0.0018(9)
C26 0.0455(12) 0.0365(12) 0.0514(13) 0.0018(10) -0.0054(11) -0.0047(10)
C27 0.0620(14) 0.0285(11) 0.0540(14) -0.0036(10) -0.0092(12) 0.0007(11)
C28 0.0574(14) 0.0364(12) 0.0561(14) -0.0071(11) 0.0030(12) 0.0094(11)
C29 0.0431(11) 0.0355(12) 0.0495(13) -0.0011(10) 0.0059(10) 0.0048(9)

loop_
_atom_type_symbol
_atom_type_description
_atom_type_scat_dispersion_real
_atom_type_scat_dispersion_imag
_atom_type_scat_source
C C 0.0033 0.0016 'International Tables Vol C Tables 4.2.6.8 and 6.1.1.4'
H H 0.0000 0.0000 'International Tables Vol C Tables 4.2.6.8 and 6.1.1.4'
P P 0.1023 0.0942 'International Tables Vol C Tables 4.2.6.8 and 6.1.1.4'
S S 0.1246 0.1234 'International Tables Vol C Tables 4.2.6.8 and 6.1.1.4'

loop_
_geom_angle_atom_site_label_1
_geom_angle_atom_site_label_2
_geom_angle_atom_site_label_3
_geom_angle
_geom_angle_site_symmetry_1
_geom_angle_site_symmetry_3
_geom_angle_publ_flag
C5 P1 C1 110.23(10) . . ?
C5 P1 S1 124.78(7) . . ?
C1 P1 S1 124.89(8) . . ?
C2 C1 C6 124.62(18) . . ?
C2 C1 P1 117.79(15) . . ?
C6 C1 P1 117.48(15) . . ?
C3 C2 C1 123.61(18) . . ?
C3 C2 C12 115.65(18) . . ?
C1 C2 C12 120.73(17) . . ?
C2 C3 C4 126.98(19) . . ?
C3 C4 C5 122.31(19) . . ?
C3 C4 C18 117.10(18) . . ?
C5 C4 C18 120.58(17) . . ?
C4 C5 C24 124.27(18) . . ?
C4 C5 P1 118.89(15) . . ?
C24 C5 P1 116.72(14) . . ?
C11 C6 C7 119.21(19) . . ?
C11 C6 C1 120.31(18) . . ?
C7 C6 C1 120.46(18) . . ?
C8 C7 C6 120.1(2) . . ?
C9 C8 C7 120.5(2) . . ?
C8 C9 C10 120.0(2) . . ?
C9 C10 C11 120.5(2) . . ?
C10 C11 C6 119.8(2) . . ?
C17 C12 C13 118.78(18) . . ?
C17 C12 C2 120.09(18) . . ?
C13 C12 C2 121.11(18) . . ?
C14 C13 C12 120.3(2) . . ?
C15 C14 C13 120.0(2) . . ?
C16 C15 C14 120.1(2) . . ?
C15 C16 C17 119.4(2) . . ?
C12 C17 C16 121.4(2) . . ?
C19 C18 C23 118.52(18) . . ?
C19 C18 C4 119.53(17) . . ?
C23 C18 C4 121.94(18) . . ?
C18 C19 C20 121.18(19) . . ?
C21 C20 C19 119.7(2) . . ?
C20 C21 C22 119.8(2) . . ?
C23 C22 C21 120.3(2) . . ?
C22 C23 C18 120.4(2) . . ?
C25 C24 C29 119.03(19) . . ?
C25 C24 C5 120.53(18) . . ?
C29 C24 C5 120.42(18) . . ?
C24 C25 C26 121.1(2) . . ?
C27 C26 C25 119.4(2) . . ?
C26 C27 C28 120.3(2) . . ?
C29 C28 C27 120.1(2) . . ?
C28 C29 C24 120.2(2) . . ?

loop_
_geom_bond_atom_site_label_1
_geom_bond_atom_site_label_2
_geom_bond_distance
_geom_bond_site_symmetry_2
_geom_bond_publ_flag
S1 P1 1.9152(8) . ?
P1 C5 1.713(2) . ?
P1 C1 1.724(2) . ?
C1 C2 1.400(3) . ?
C1 C6 1.494(3) . ?
C2 C3 1.396(3) . ?
C2 C12 1.503(3) . ?
C3 C4 1.402(3) . ?
C4 C5 1.404(3) . ?
C4 C18 1.501(3) . ?
C5 C24 1.493(3) . ?
C6 C11 1.394(3) . ?
C6 C7 1.395(3) . ?
C7 C8 1.391(3) . ?
C8 C9 1.370(3) . ?
C9 C10 1.381(3) . ?
C10 C11 1.392(3) . ?
C12 C17 1.372(3) . ?
C12 C13 1.394(3) . ?
C13 C14 1.387(3) . ?
C14 C15 1.383(3) . ?
C15 C16 1.376(3) . ?
C16 C17 1.391(3) . ?
C18 C19 1.386(3) . ?
C18 C23 1.398(3) . ?
C19 C20 1.388(3) . ?
C20 C21 1.378(3) . ?
C21 C22 1.392(3) . ?
C22 C23 1.379(3) . ?
C24 C25 1.381(3) . ?
C24 C29 1.397(3) . ?
C25 C26 1.392(3) . ?
C26 C27 1.381(3) . ?
C27 C28 1.388(3) . ?
C28 C29 1.386(3) . ?

loop_
_cod_related_entry_id
_cod_related_entry_database
_cod_related_entry_code
1 ChemSpider 21141603
